data_4062668
_journal_name_full Organometallics
_journal_paper_doi 10.1021/om0400301
_journal_year 2004
_chemical_formula_sum 'C18 H21 N O10 Os3 Sn'
_chemical_formula_weight 1100.65
_space_group_IT_number 14
_symmetry_cell_setting monoclinic
_symmetry_space_group_name_Hall '-P 2ybc'
_symmetry_space_group_name_H-M 'P 1 21/c 1'
_cell_angle_alpha 90.00
_cell_angle_beta 110.004(1)
_cell_angle_gamma 90.00
_cell_formula_units_Z 4
_cell_length_a 10.717(1)
_cell_length_b 17.096(1)
_cell_length_c 15.517(1)
_cell_measurement_temperature 293(2)
_cell_volume 2671.5(3)
_diffrn_ambient_temperature 293(2)
_exptl_crystal_density_diffrn 2.737
_cod_depositor_comments
;
The following automatic conversions were performed:
'_symmetry_cell_setting' value 'Monoclinic' changed to 'monoclinic'
according to '/home/saulius/struct/CIF-dictionaries/cif_core.dic'
dictionary named 'cif_core.dic' version 2.4.1 from 2010-06-29.

Automatic conversion script
Id: cif_fix_enum 1527 2010-12-29 10:47:43Z saulius 
;
_cod_original_sg_symbol_H-M 'P 21/c'
_cod_database_code 4062668

loop_
_symmetry_equiv_pos_as_xyz
'x, y, z'
'-x, y+1/2, -z+1/2'
'-x, -y, -z'
'x, -y-1/2, z-1/2'

loop_
_atom_site_label
_atom_site_type_symbol
_atom_site_fract_x
_atom_site_fract_y
_atom_site_fract_z
_atom_site_U_iso_or_equiv
_atom_site_adp_type
_atom_site_occupancy
_atom_site_symmetry_multiplicity
_atom_site_calc_flag
_atom_site_refinement_flags
_atom_site_disorder_assembly
_atom_site_disorder_group
Os1 Os 0.77403(2) 0.177700(14) 0.310809(16) 0.03450(6) Uani 1 1 d . . .
H1A H 0.644(5) 0.146(2) 0.329(3) 0.032(14) Uiso 1 1 d . . .
Os2 Os 0.53713(2) 0.163820(13) 0.372970(16) 0.03296(6) Uani 1 1 d . . .
Os3 Os 0.65294(3) 0.314502(13) 0.355184(17) 0.03651(7) Uani 1 1 d . . .
Sn1 Sn 0.86891(5) 0.03814(2) 0.28090(3) 0.04329(12) Uani 1 1 d . . .
O1 O 0.6080(5) 0.1689(3) 0.1068(3) 0.0625(14) Uani 1 1 d . . .
O2 O 0.9620(5) 0.1385(3) 0.5046(3) 0.0776(17) Uani 1 1 d . . .
O3 O 0.9952(6) 0.2631(3) 0.2720(4) 0.093(2) Uani 1 1 d . . .
O4 O 0.7133(5) 0.1500(3) 0.5708(3) 0.0606(14) Uani 1 1 d . . .
O5 O 0.4425(6) -0.0002(3) 0.3963(3) 0.0785(18) Uani 1 1 d . . .
O6 O 0.3403(5) 0.2529(3) 0.4378(3) 0.0754(16) Uani 1 1 d . . .
O7 O 0.4828(5) 0.3194(3) 0.1509(3) 0.0582(14) Uani 1 1 d . . .
O8 O 0.8518(5) 0.2956(3) 0.5517(3) 0.0612(14) Uani 1 1 d . . .
O9 O 0.4759(5) 0.4253(3) 0.4150(4) 0.0790(17) Uani 1 1 d . . .
O10 O 0.8476(6) 0.4283(3) 0.3199(4) 0.092(2) Uani 1 1 d . . .
N1 N 0.4007(5) 0.1640(3) 0.2288(3) 0.0332(12) Uani 1 1 d . . .
H1 H 0.440(5) 0.189(3) 0.195(3) 0.020(14) Uiso 1 1 d . . .
C1 C 0.6684(6) 0.1741(4) 0.1828(4) 0.0409(15) Uani 1 1 d . . .
C2 C 0.8896(7) 0.1561(4) 0.4328(5) 0.0509(18) Uani 1 1 d . . .
C3 C 0.9114(7) 0.2304(4) 0.2855(5) 0.0542(19) Uani 1 1 d . . .
C4 C 0.6510(6) 0.1571(4) 0.4955(4) 0.0411(15) Uani 1 1 d . . .
C5 C 0.4759(6) 0.0607(4) 0.3849(4) 0.0479(17) Uani 1 1 d . . .
C6 C 0.4133(7) 0.2193(4) 0.4125(4) 0.0481(18) Uani 1 1 d . . .
C7 C 0.5440(7) 0.3157(3) 0.2268(5) 0.0442(16) Uani 1 1 d . . .
C8 C 0.7766(7) 0.2997(4) 0.4788(5) 0.0458(17) Uani 1 1 d . . .
C9 C 0.5405(7) 0.3824(4) 0.3926(4) 0.0495(18) Uani 1 1 d . . .
C10 C 0.7743(7) 0.3856(4) 0.3331(5) 0.058(2) Uani 1 1 d . . .
C11 C 0.3722(7) 0.0860(3) 0.1841(4) 0.0489(18) Uani 1 1 d . . .
H11A H 0.3241 0.0551 0.2148 0.059 Uiso 1 1 calc R . .
H11B H 0.4558 0.0598 0.1925 0.059 Uiso 1 1 calc R . .
C12 C 0.2927(7) 0.0886(4) 0.0830(4) 0.0532(19) Uani 1 1 d . . .
H12A H 0.2749 0.0357 0.0594 0.064 Uiso 1 1 calc R . .
H12B H 0.3438 0.1149 0.0507 0.064 Uiso 1 1 calc R . .
C13 C 0.1631(7) 0.1313(4) 0.0656(5) 0.066(2) Uani 1 1 d . . .
H13A H 0.1060 0.1011 0.0900 0.079 Uiso 1 1 calc R . .
H13B H 0.1180 0.1375 0.0002 0.079 Uiso 1 1 calc R . .
C14 C 0.1903(7) 0.2118(4) 0.1119(5) 0.0554(19) Uani 1 1 d . . .
H14A H 0.2359 0.2442 0.0808 0.066 Uiso 1 1 calc R . .
H14B H 0.1063 0.2368 0.1055 0.066 Uiso 1 1 calc R . .
C15 C 0.2728(6) 0.2072(4) 0.2121(4) 0.0461(17) Uani 1 1 d . . .
H15A H 0.2923 0.2597 0.2365 0.055 Uiso 1 1 calc R . .
H15B H 0.2220 0.1811 0.2447 0.055 Uiso 1 1 calc R . .
C16 C 0.8419(7) 0.0153(4) 0.1403(4) 0.066(2) Uani 1 1 d . . .
H16A H 0.9024 0.0468 0.1218 0.080 Uiso 1 1 calc R . .
H16B H 0.7523 0.0277 0.1030 0.080 Uiso 1 1 calc R . .
H16C H 0.8588 -0.0390 0.1329 0.080 Uiso 1 1 calc R . .
C17 C 0.7718(8) -0.0567(4) 0.3255(5) 0.083(3) Uani 1 1 d . . .
H17A H 0.8062 -0.1058 0.3134 0.099 Uiso 1 1 calc R . .
H17B H 0.6779 -0.0545 0.2928 0.099 Uiso 1 1 calc R . .
H17C H 0.7883 -0.0519 0.3901 0.099 Uiso 1 1 calc R . .
C18 C 1.0774(7) 0.0307(4) 0.3530(5) 0.077(2) Uani 1 1 d . . .
H18A H 1.1061 -0.0225 0.3525 0.092 Uiso 1 1 calc R . .
H18B H 1.0964 0.0475 0.4152 0.092 Uiso 1 1 calc R . .
H18C H 1.1235 0.0636 0.3238 0.092 Uiso 1 1 calc R . .

loop_
_atom_site_aniso_label
_atom_site_aniso_U_11
_atom_site_aniso_U_22
_atom_site_aniso_U_33
_atom_site_aniso_U_23
_atom_site_aniso_U_13
_atom_site_aniso_U_12
Os1 0.03092(14) 0.03480(13) 0.03920(14) -0.00215(11) 0.01382(12) 0.00279(11)
Os2 0.03454(14) 0.03398(13) 0.03236(12) 0.00072(11) 0.01402(11) -0.00199(11)
Os3 0.03727(15) 0.02991(13) 0.04560(15) -0.00243(11) 0.01835(13) -0.00027(11)
Sn1 0.0416(3) 0.0376(2) 0.0491(3) -0.0049(2) 0.0133(2) 0.0061(2)
O1 0.057(4) 0.093(4) 0.038(3) 0.003(3) 0.017(3) 0.011(3)
O2 0.070(4) 0.089(4) 0.056(3) -0.005(3) -0.001(3) 0.014(3)
O3 0.076(4) 0.083(4) 0.139(6) -0.006(4) 0.063(4) -0.030(3)
O4 0.061(4) 0.072(3) 0.040(3) 0.004(3) 0.007(3) -0.005(3)
O5 0.101(5) 0.052(3) 0.075(4) 0.016(3) 0.021(3) -0.035(3)
O6 0.064(4) 0.103(4) 0.074(4) -0.018(3) 0.042(3) 0.009(3)
O7 0.065(4) 0.056(3) 0.048(3) 0.010(3) 0.012(3) 0.003(3)
O8 0.047(3) 0.076(4) 0.051(3) -0.012(3) 0.003(3) -0.003(3)
O9 0.083(4) 0.078(4) 0.087(4) -0.003(3) 0.044(4) 0.030(3)
O10 0.084(5) 0.061(4) 0.147(6) 0.008(4) 0.060(4) -0.026(3)
N1 0.032(3) 0.033(3) 0.035(3) -0.002(2) 0.012(2) -0.003(2)
C1 0.038(4) 0.044(4) 0.048(4) 0.006(3) 0.024(3) 0.002(3)
C2 0.043(5) 0.052(4) 0.061(5) -0.015(4) 0.022(4) 0.007(4)
C3 0.047(5) 0.057(5) 0.064(5) -0.002(4) 0.026(4) 0.003(4)
C4 0.040(4) 0.045(4) 0.038(4) -0.001(3) 0.013(3) -0.006(3)
C5 0.042(4) 0.061(5) 0.039(4) 0.002(3) 0.012(3) -0.007(4)
C6 0.040(4) 0.074(5) 0.032(4) 0.002(3) 0.014(3) -0.002(4)
C7 0.044(4) 0.035(4) 0.057(4) 0.002(3) 0.022(4) -0.004(3)
C8 0.047(5) 0.039(4) 0.060(5) -0.010(4) 0.028(4) -0.005(3)
C9 0.047(5) 0.051(4) 0.054(5) 0.000(3) 0.022(4) 0.005(4)
C10 0.055(5) 0.043(4) 0.079(6) 0.000(4) 0.027(5) 0.001(4)
C11 0.056(5) 0.040(4) 0.043(4) -0.009(3) 0.006(4) -0.003(3)
C12 0.060(5) 0.051(4) 0.040(4) -0.008(3) 0.006(4) -0.002(4)
C13 0.048(5) 0.092(6) 0.047(4) -0.003(4) 0.003(4) -0.004(4)
C14 0.039(4) 0.065(5) 0.058(5) 0.007(4) 0.011(4) 0.010(4)
C15 0.034(4) 0.050(4) 0.053(4) 0.001(3) 0.013(4) 0.005(3)
C16 0.077(6) 0.060(5) 0.064(5) -0.016(4) 0.027(5) 0.017(4)
C17 0.091(7) 0.054(5) 0.096(7) 0.026(5) 0.020(6) 0.004(5)
C18 0.056(5) 0.078(5) 0.089(6) -0.019(5) 0.014(5) 0.018(4)

loop_
_geom_bond_atom_site_label_1
_geom_bond_atom_site_label_2
_geom_bond_distance
_geom_bond_site_symmetry_2
_geom_bond_publ_flag
Os1 C3 1.879(7) . ?
Os1 C2 1.910(7) . ?
Os1 C1 1.922(7) . ?
Os1 Sn1 2.6953(5) . ?
Os1 Os3 2.8704(4) . ?
Os1 Os2 3.0179(4) . ?
Os1 H1A 1.61(5) . ?
Os2 C4 1.878(6) . ?
Os2 C6 1.896(7) . ?
Os2 C5 1.912(7) . ?
Os2 N1 2.214(5) . ?
Os2 Os3 2.9132(4) . ?
Os2 H1A 1.54(5) . ?
Os3 C10 1.895(7) . ?
Os3 C9 1.901(7) . ?
Os3 C7 1.933(7) . ?
Os3 C8 1.939(8) . ?
Sn1 C18 2.133(7) . ?
Sn1 C16 2.136(6) . ?
Sn1 C17 2.164(7) . ?
O1 C1 1.137(7) . ?
O2 C2 1.158(7) . ?
O3 C3 1.136(7) . ?
O4 C4 1.138(6) . ?
O5 C5 1.135(7) . ?
O6 C6 1.143(7) . ?
O7 C7 1.138(7) . ?
O8 C8 1.144(7) . ?
O9 C9 1.142(7) . ?
O10 C10 1.141(7) . ?
N1 C11 1.485(6) . ?
N1 C15 1.499(7) . ?
N1 H1 0.89(4) . ?
C11 C12 1.509(8) . ?
C11 H11A 0.9700 . ?
C11 H11B 0.9700 . ?
C12 C13 1.509(9) . ?
C12 H12A 0.9700 . ?
C12 H12B 0.9700 . ?
C13 C14 1.534(8) . ?
C13 H13A 0.9700 . ?
C13 H13B 0.9700 . ?
C14 C15 1.504(8) . ?
C14 H14A 0.9700 . ?
C14 H14B 0.9700 . ?
C15 H15A 0.9700 . ?
C15 H15B 0.9700 . ?
C16 H16A 0.9600 . ?
C16 H16B 0.9600 . ?
C16 H16C 0.9600 . ?
C17 H17A 0.9600 . ?
C17 H17B 0.9600 . ?
C17 H17C 0.9600 . ?
C18 H18A 0.9600 . ?
C18 H18B 0.9600 . ?
C18 H18C 0.9600 . ?
